data_1571766
loop_
_publ_author_name
'Eder, Felix'
'Weil, Matthias'

_publ_section_title
;
 Ilmenite-type Na2(Fe2/3Te4/3)O6
;
_journal_issue 5
_journal_name_full IUCrData
_journal_paper_doi 10.1107/S2414314624004826
_journal_volume 9
_journal_year 2024
_chemical_formula_iupac 'Na2 Fe0.6666 Te1.3333 O6'
_chemical_formula_moiety 'Fe0.6666 Na2 O6 Te1.3333'
_chemical_formula_sum 'Fe0.6666 Na2 O6 Te1.3333'
_chemical_formula_weight 349.33
_chemical_name_systematic
;
Trisodium iron(III) ditellurium(VI) nonaoxide
;
_space_group_crystal_system trigonal
_space_group_IT_number 148
_space_group_name_Hall '-R 3'
_space_group_name_H-M_alt 'R -3 :H'
_audit_creation_method SHELXL-2019/3
_cell_angle_alpha 90
_cell_angle_beta 90
_cell_angle_gamma 120
_cell_formula_units_Z 3
_cell_length_a 5.2598(8)
_cell_length_b 5.2598(8)
_cell_length_c 15.778(3)
_cell_measurement_reflns_used 3735
_cell_measurement_temperature 300(2)
_cell_measurement_theta_max 31.29
_cell_measurement_theta_min 3.87
_cell_volume 378.03(11)
_computing_cell_refinement
;
X-AREA (Stoe, 2021)
;
_computing_data_collection
;
X-AREA (Stoe, 2021)
;
_computing_data_reduction
;
X-AREA (Stoe, 2021)
;
_computing_molecular_graphics
;
ATOMS (Dowty, 2006)
;
_computing_publication_material
;
publCIF (Westrip, 2010)
;
_computing_structure_refinement
;
SHELXL Sheldrick, 2015b)
;
_computing_structure_solution
;
<i>SHELXT</i> (Sheldrick, 2015a)
;
_diffrn_ambient_temperature 300(2)
_diffrn_detector 'EIGER2 1M CDTE CCD'
_diffrn_measured_fraction_theta_full 0.994
_diffrn_measured_fraction_theta_max 0.982
_diffrn_measurement_device_type 'Stoe Stadivari'
_diffrn_measurement_method 'rotation method, \w scans'
_diffrn_radiation_type MoK\a
_diffrn_radiation_wavelength 0.71073
_diffrn_reflns_av_R_equivalents 0.0425
_diffrn_reflns_av_unetI/netI 0.0282
_diffrn_reflns_limit_h_max 7
_diffrn_reflns_limit_h_min -4
_diffrn_reflns_limit_k_max 5
_diffrn_reflns_limit_k_min -7
_diffrn_reflns_limit_l_max 23
_diffrn_reflns_limit_l_min -22
_diffrn_reflns_number 3266
_diffrn_reflns_theta_full 25.242
_diffrn_reflns_theta_max 31.298
_diffrn_reflns_theta_min 4.658
_diffrn_source Axo_Mo
_exptl_absorpt_coefficient_mu 9.762
_exptl_absorpt_correction_T_max 0.5956
_exptl_absorpt_correction_T_min 0.5192
_exptl_absorpt_correction_type multi-scan
_exptl_absorpt_process_details
;
(<i>LANA</i>; Koziskova <i>et al.</i>, 2016)
;
_exptl_crystal_colour yellowish
_exptl_crystal_density_diffrn 4.604
_exptl_crystal_description plate
_exptl_crystal_F_000 470
_exptl_crystal_size_max 0.050
_exptl_crystal_size_mid 0.037
_exptl_crystal_size_min 0.010
_refine_diff_density_max 1.642
_refine_diff_density_min -1.302
_refine_ls_extinction_method none
_refine_ls_goodness_of_fit_ref 1.031
_refine_ls_hydrogen_treatment undef
_refine_ls_matrix_type full
_refine_ls_number_parameters 17
_refine_ls_number_reflns 454
_refine_ls_number_restraints 0
_refine_ls_restrained_S_all 1.031
_refine_ls_R_factor_all 0.0326
_refine_ls_R_factor_gt 0.0266
_refine_ls_shift/su_max 0.000
_refine_ls_shift/su_mean 0.000
_refine_ls_structure_factor_coef Fsqd
_refine_ls_weighting_details 'w=1/[\s^2^(Fo^2^)+(0.0446P)^2^] where P=(Fo^2^+2Fc^2^)/3'
_refine_ls_weighting_scheme calc
_refine_ls_wR_factor_gt 0.0642
_refine_ls_wR_factor_ref 0.0658
_reflns_number_gt 383
_reflns_number_total 454
_reflns_threshold_expression 'I > 2\s(I)'
_cod_data_source_file bt4150.cif
_cod_data_source_block I
_cod_original_cell_volume 378.02(14)
_cod_database_code 1571766
_shelx_space_group_comment
;
The symmetry employed for this shelxl refinement is uniquely defined
by the following loop, which should always be used as a source of
symmetry information in preference to the above space-group names.
They are only intended as comments.
;

loop_
_space_group_symop_operation_xyz
'x, y, z'
'-y, x-y, z'
'-x+y, -x, z'
'x+2/3, y+1/3, z+1/3'
'-y+2/3, x-y+1/3, z+1/3'
'-x+y+2/3, -x+1/3, z+1/3'
'x+1/3, y+2/3, z+2/3'
'-y+1/3, x-y+2/3, z+2/3'
'-x+y+1/3, -x+2/3, z+2/3'
'-x, -y, -z'
'y, -x+y, -z'
'x-y, x, -z'
'-x+2/3, -y+1/3, -z+1/3'
'y+2/3, -x+y+1/3, -z+1/3'
'x-y+2/3, x+1/3, -z+1/3'
'-x+1/3, -y+2/3, -z+2/3'
'y+1/3, -x+y+2/3, -z+2/3'
'x-y+1/3, x+2/3, -z+2/3'

loop_
_atom_site_type_symbol
_atom_site_label
_atom_site_fract_x
_atom_site_fract_y
_atom_site_fract_z
_atom_site_U_iso_or_equiv
_atom_site_adp_type
_atom_site_calc_flag
_atom_site_occupancy
_atom_site_disorder_assembly
_atom_site_disorder_group
Te Te 0.000000 0.000000 0.16114(4) 0.0138(2) Uani d 0.6667 . .
Fe Fe 0.000000 0.000000 0.16114(4) 0.0138(2) Uani d 0.3333 . .
Na Na 0.000000 0.000000 0.3619(2) 0.0215(6) Uani d 1 . .
O O 0.3411(6) 0.0563(7) 0.0969(2) 0.0181(6) Uani d 1 . .

loop_
_atom_site_aniso_label
_atom_site_aniso_U_11
_atom_site_aniso_U_22
_atom_site_aniso_U_33
_atom_site_aniso_U_12
_atom_site_aniso_U_13
_atom_site_aniso_U_23
Te 0.0101(2) 0.0101(2) 0.0212(3) 0.00503(11) 0.000 0.000
Fe 0.0101(2) 0.0101(2) 0.0212(3) 0.00503(11) 0.000 0.000
Na 0.0183(9) 0.0183(9) 0.0278(15) 0.0091(4) 0.000 0.000
O 0.0126(14) 0.0156(13) 0.0260(15) 0.0068(11) 0.0020(11) -0.0026(12)

loop_
_atom_type_symbol
_atom_type_description
_atom_type_scat_dispersion_real
_atom_type_scat_dispersion_imag
_atom_type_scat_source
Na Na 0.0362 0.0249 'International Tables Vol C Tables 4.2.6.8 and 6.1.1.4'
Fe Fe 0.3463 0.8444 'International Tables Vol C Tables 4.2.6.8 and 6.1.1.4'
Te Te -0.5308 1.6751 'International Tables Vol C Tables 4.2.6.8 and 6.1.1.4'
O O 0.0106 0.0060 'International Tables Vol C Tables 4.2.6.8 and 6.1.1.4'

loop_
_geom_angle_atom_site_label_1
_geom_angle_atom_site_label_2
_geom_angle_atom_site_label_3
_geom_angle_site_symmetry_1
_geom_angle_site_symmetry_3
_geom_angle
_geom_angle_publ_flag
O Te O . 3 95.42(13) ?
O Te O . 2 95.42(13) ?
O Te O 3 2 95.42(13) ?
O Te O . 15_445 98.82(19) ?
O Te O 3 15_445 79.08(15) ?
O Te O 2 15_445 165.14(16) ?
O Te O . 13 79.08(15) ?
O Te O 3 13 165.15(16) ?
O Te O 2 13 98.82(19) ?
O Te O 15_445 13 88.08(14) ?
O Te O . 14_455 165.14(16) ?
O Te O 3 14_455 98.82(19) ?
O Te O 2 14_455 79.08(15) ?
O Te O 15_445 14_455 88.08(14) ?
O Te O 13 14_455 88.08(14) ?
O Na O 6 5_445 99.80(15) ?
O Na O 6 4_455 99.80(15) ?
O Na O 5_445 4_455 99.80(15) ?
O Na O 6 15_445 98.45(11) ?
O Na O 5_445 15_445 91.78(15) ?
O Na O 4_455 15_445 156.33(16) ?
O Na O 6 13 91.78(15) ?
O Na O 5_445 13 156.34(16) ?
O Na O 4_455 13 98.45(11) ?
O Na O 15_445 13 65.98(14) ?
O Na O 6 14_455 156.34(16) ?
O Na O 5_445 14_455 98.45(11) ?
O Na O 4_455 14_455 91.77(15) ?
O Na O 15_445 14_455 65.98(14) ?
O Na O 13 14_455 65.98(14) ?
Te O Te . 13 100.92(15) ?
Te O Na . 7_544 120.25(14) ?
Te O Na 13 7_544 123.88(14) ?
Te O Na . 13 142.72(16) ?
Te O Na 13 13 87.65(11) ?
Na O Na 7_544 13 81.55(11) ?

loop_
_geom_bond_atom_site_label_1
_geom_bond_atom_site_label_2
_geom_bond_site_symmetry_2
_geom_bond_distance
_geom_bond_publ_flag
Te O . 1.951(3) ?
Te O 3 1.951(3) ?
Te O 2 1.951(3) ?
Te O 15_445 1.993(3) ?
Te O 13 1.993(3) ?
Te O 14_455 1.993(3) ?
Na O 6 2.297(3) ?
Na O 5_445 2.297(3) ?
Na O 4_455 2.297(3) ?
Na O 15_445 2.545(4) ?
Na O 13 2.545(4) ?
Na O 14_455 2.545(4) ?
